data_7046690
loop_
_publ_author_name
'B\"ohme, Michael'
'Ziegenbalg, Sven'
'Aliabadi, Azar'
'Schnegg, Alexander'
'G\"orls, Helmar'
'Plass, Winfried'

_publ_section_title
;
 Magnetic relaxation in cobalt(ii)-based single-ion magnets influenced by
 distortion of the pseudotetrahedral [N<sub>2</sub>O<sub>2</sub>]
 coordination environment.
;
_journal_issue 32
_journal_name_full 'Dalton transactions (Cambridge, England : 2003)'
_journal_page_first 10861
_journal_page_last 10873
_journal_paper_doi 10.1039/c8dt01530a
_journal_volume 47
_journal_year 2018
_chemical_formula_moiety 'C38 H28 Co N2 O2'
_chemical_formula_sum 'C38 H28 Co N2 O2'
_chemical_formula_weight 603.55
_space_group_IT_number 60
_space_group_name_Hall '-P 2n 2ab'
_space_group_name_H-M_alt 'P b c n'
_symmetry_cell_setting orthorhombic
_symmetry_space_group_name_Hall '-P 2n 2ab'
_symmetry_space_group_name_H-M 'P b c n'
_atom_sites_solution_hydrogens difmap
_atom_sites_solution_primary direct
_atom_sites_solution_secondary difmap
_audit_creation_method SHELXL-97
_audit_update_record
;
2018-04-16 deposited with the CCDC.
2018-06-14 downloaded from the CCDC.
;
_cell_angle_alpha 90
_cell_angle_beta 90
_cell_angle_gamma 90
_cell_formula_units_Z 4
_cell_length_a 20.2152(4)
_cell_length_b 8.9592(2)
_cell_length_c 15.8327(3)
_cell_measurement_reflns_used 19230
_cell_measurement_temperature 133(2)
_cell_measurement_theta_max 27.48
_cell_measurement_theta_min 2.49
_cell_volume 2867.49(10)
_computing_cell_refinement DENZO
_computing_data_collection COLLECT
_computing_data_reduction DENZO
_computing_molecular_graphics SHELXTL/PC
_computing_publication_material SHELXL-97
_computing_structure_refinement 'SHELXL-97 (Sheldrick, 2008)'
_computing_structure_solution 'SHELXS-97 (Sheldrick, 2008)'
_diffrn_ambient_temperature 133(2)
_diffrn_measured_fraction_theta_full 0.999
_diffrn_measured_fraction_theta_max 0.999
_diffrn_measurement_device_type KappaCCD
_diffrn_measurement_method 'phi- + omega-scan'
_diffrn_radiation_monochromator graphite
_diffrn_radiation_source 'fine-focus sealed tube'
_diffrn_radiation_type MoK\a
_diffrn_radiation_wavelength 0.71073
_diffrn_reflns_av_R_equivalents 0.0713
_diffrn_reflns_av_sigmaI/netI 0.0374
_diffrn_reflns_limit_h_max 26
_diffrn_reflns_limit_h_min -24
_diffrn_reflns_limit_k_max 11
_diffrn_reflns_limit_k_min -11
_diffrn_reflns_limit_l_max 20
_diffrn_reflns_limit_l_min -20
_diffrn_reflns_number 19230
_diffrn_reflns_theta_full 27.48
_diffrn_reflns_theta_max 27.48
_diffrn_reflns_theta_min 2.49
_exptl_absorpt_coefficient_mu 0.637
_exptl_absorpt_correction_T_max 0.7456
_exptl_absorpt_correction_T_min 0.6806
_exptl_absorpt_correction_type multi-scan
_exptl_absorpt_process_details 'SADABS, Bruker-AXS, 2002'
_exptl_crystal_colour orange-brown
_exptl_crystal_density_diffrn 1.398
_exptl_crystal_density_method 'not measured'
_exptl_crystal_description prism
_exptl_crystal_F_000 1252
_exptl_crystal_size_max 0.088
_exptl_crystal_size_mid 0.082
_exptl_crystal_size_min 0.080
_refine_diff_density_max 0.422
_refine_diff_density_min -0.792
_refine_diff_density_rms 0.077
_refine_ls_extinction_method none
_refine_ls_goodness_of_fit_ref 1.104
_refine_ls_hydrogen_treatment refall
_refine_ls_matrix_type full
_refine_ls_number_parameters 251
_refine_ls_number_reflns 3290
_refine_ls_number_restraints 0
_refine_ls_restrained_S_all 1.104
_refine_ls_R_factor_all 0.0725
_refine_ls_R_factor_gt 0.0549
_refine_ls_shift/su_max 0.000
_refine_ls_shift/su_mean 0.000
_refine_ls_structure_factor_coef Fsqd
_refine_ls_weighting_details 'calc w=1/[\s^2^(Fo^2^)+(0.0479P)^2^+5.7406P] where P=(Fo^2^+2Fc^2^)/3'
_refine_ls_weighting_scheme calc
_refine_ls_wR_factor_gt 0.1234
_refine_ls_wR_factor_ref 0.1328
_reflns_number_gt 2674
_reflns_number_total 3290
_reflns_threshold_expression >2sigma(I)
_cod_data_source_file c8dt01530a2.cif
_cod_data_source_block FO6338
_cod_depositor_comments 'Adding full bibliography for 7046690--7046691.cif.'
_cod_database_code 7046690

loop_
_symmetry_equiv_pos_as_xyz
'x, y, z'
'-x+1/2, -y+1/2, z+1/2'
'-x, y, -z+1/2'
'x+1/2, -y+1/2, -z'
'-x, -y, -z'
'x-1/2, y-1/2, -z-1/2'
'x, -y, z-1/2'
'-x-1/2, y-1/2, z'

loop_
_atom_site_label
_atom_site_type_symbol
_atom_site_fract_x
_atom_site_fract_y
_atom_site_fract_z
_atom_site_U_iso_or_equiv
_atom_site_adp_type
_atom_site_occupancy
_atom_site_symmetry_multiplicity
_atom_site_calc_flag
_atom_site_refinement_flags
Co1 Co 0.5000 0.25778(6) 0.2500 0.01586(16) Uani 1 2 d S
O1 O 0.42541(9) 0.1297(2) 0.24834(12) 0.0198(4) Uani 1 1 d .
N1 N 0.46519(10) 0.3884(2) 0.34319(14) 0.0145(5) Uani 1 1 d .
C1 C 0.37709(13) 0.1254(3) 0.30296(17) 0.0167(5) Uani 1 1 d .
C2 C 0.32900(15) 0.0117(4) 0.2944(2) 0.0241(6) Uani 1 1 d .
H2 H 0.3350(18) -0.051(4) 0.254(2) 0.036(10) Uiso 1 1 d .
C3 C 0.27684(15) 0.0001(4) 0.3487(2) 0.0260(7) Uani 1 1 d .
H3 H 0.2480(19) -0.072(4) 0.338(2) 0.034(10) Uiso 1 1 d .
C4 C 0.26859(15) 0.1004(3) 0.41553(19) 0.0238(6) Uani 1 1 d .
H4 H 0.2319(18) 0.094(4) 0.453(2) 0.040(10) Uiso 1 1 d .
C5 C 0.31414(14) 0.2124(3) 0.42568(18) 0.0199(6) Uani 1 1 d .
H5 H 0.3106(15) 0.281(3) 0.468(2) 0.014(7) Uiso 1 1 d .
C6 C 0.36928(13) 0.2287(3) 0.37048(17) 0.0154(5) Uani 1 1 d .
C7 C 0.41099(13) 0.3564(3) 0.38365(16) 0.0152(5) Uani 1 1 d .
H7 H 0.3992(15) 0.423(3) 0.428(2) 0.020(8) Uiso 1 1 d .
C8 C 0.49403(14) 0.5328(3) 0.35746(15) 0.0157(5) Uani 1 1 d .
C9 C 0.45483(15) 0.6598(3) 0.34757(17) 0.0191(6) Uani 1 1 d .
H9 H 0.4099(16) 0.652(4) 0.334(2) 0.021(8) Uiso 1 1 d .
C10 C 0.48288(16) 0.8006(3) 0.35374(19) 0.0235(6) Uani 1 1 d .
H10 H 0.4581(17) 0.879(4) 0.345(2) 0.027(9) Uiso 1 1 d .
C11 C 0.54960(16) 0.8161(3) 0.37027(19) 0.0251(7) Uani 1 1 d .
H11 H 0.5680(16) 0.905(4) 0.372(2) 0.021(8) Uiso 1 1 d .
C12 C 0.58834(15) 0.6904(3) 0.38017(18) 0.0212(6) Uani 1 1 d .
H12 H 0.6324(17) 0.702(4) 0.394(2) 0.020(8) Uiso 1 1 d .
C13 C 0.56181(13) 0.5464(3) 0.37440(16) 0.0161(5) Uani 1 1 d .
C14 C 0.60581(13) 0.4145(3) 0.38711(16) 0.0165(5) Uani 1 1 d .
C15 C 0.66633(14) 0.4059(3) 0.34429(19) 0.0221(6) Uani 1 1 d .
H15 H 0.6760(16) 0.479(4) 0.301(2) 0.028(9) Uiso 1 1 d .
C16 C 0.70818(15) 0.2853(4) 0.3568(2) 0.0254(6) Uani 1 1 d .
H16 H 0.7463(18) 0.285(4) 0.325(2) 0.024(8) Uiso 1 1 d .
C17 C 0.69088(15) 0.1731(4) 0.4127(2) 0.0253(6) Uani 1 1 d .
H17 H 0.7187(16) 0.095(4) 0.422(2) 0.026(9) Uiso 1 1 d .
C18 C 0.63135(15) 0.1810(3) 0.45637(19) 0.0223(6) Uani 1 1 d .
H18 H 0.6196(17) 0.112(4) 0.495(2) 0.028(9) Uiso 1 1 d .
C19 C 0.58916(14) 0.3001(3) 0.44317(17) 0.0185(6) Uani 1 1 d .
H19 H 0.5514(18) 0.302(4) 0.471(2) 0.028(9) Uiso 1 1 d .

loop_
_atom_site_aniso_label
_atom_site_aniso_U_11
_atom_site_aniso_U_22
_atom_site_aniso_U_33
_atom_site_aniso_U_23
_atom_site_aniso_U_13
_atom_site_aniso_U_12
Co1 0.0156(3) 0.0132(3) 0.0187(3) 0.000 0.0027(2) 0.000
O1 0.0172(10) 0.0172(9) 0.0248(10) -0.0016(8) 0.0065(8) -0.0033(7)
N1 0.0133(11) 0.0134(11) 0.0169(11) 0.0006(8) -0.0021(9) 0.0011(8)
C1 0.0146(13) 0.0148(13) 0.0208(13) 0.0044(10) -0.0004(10) -0.0005(10)
C2 0.0224(15) 0.0216(15) 0.0284(16) -0.0001(13) 0.0014(12) -0.0046(12)
C3 0.0208(15) 0.0262(16) 0.0309(16) 0.0091(13) -0.0021(13) -0.0106(12)
C4 0.0191(15) 0.0285(16) 0.0238(15) 0.0111(12) 0.0033(11) -0.0010(12)
C5 0.0186(14) 0.0222(14) 0.0190(13) 0.0035(12) 0.0020(11) 0.0027(11)
C6 0.0113(12) 0.0150(13) 0.0197(13) 0.0057(10) -0.0021(10) 0.0008(10)
C7 0.0165(13) 0.0156(12) 0.0134(12) 0.0026(10) -0.0012(10) 0.0031(10)
C8 0.0230(14) 0.0141(12) 0.0099(11) -0.0005(9) 0.0007(10) -0.0016(10)
C9 0.0220(15) 0.0191(13) 0.0163(13) 0.0006(11) 0.0020(11) 0.0043(11)
C10 0.0378(18) 0.0141(13) 0.0186(14) 0.0025(11) 0.0035(12) 0.0042(12)
C11 0.0394(18) 0.0147(14) 0.0211(14) 0.0014(11) 0.0006(12) -0.0085(12)
C12 0.0245(16) 0.0198(14) 0.0194(13) 0.0009(11) -0.0015(11) -0.0077(11)
C13 0.0208(14) 0.0160(13) 0.0113(11) 0.0007(10) -0.0004(10) -0.0030(10)
C14 0.0164(13) 0.0183(13) 0.0147(12) -0.0027(10) -0.0053(10) -0.0032(10)
C15 0.0174(14) 0.0249(15) 0.0242(15) 0.0001(12) 0.0000(11) -0.0054(11)
C16 0.0145(14) 0.0332(17) 0.0286(16) -0.0041(13) -0.0006(12) 0.0000(12)
C17 0.0214(15) 0.0248(16) 0.0298(16) -0.0034(13) -0.0098(12) 0.0042(12)
C18 0.0252(15) 0.0226(15) 0.0191(14) 0.0005(11) -0.0062(12) 0.0000(12)
C19 0.0195(14) 0.0209(13) 0.0150(13) -0.0008(11) -0.0036(11) -0.0012(11)

loop_
_atom_type_symbol
_atom_type_description
_atom_type_scat_dispersion_real
_atom_type_scat_dispersion_imag
_atom_type_scat_source
C C 0.0033 0.0016 'International Tables Vol C Tables 4.2.6.8 and 6.1.1.4'
H H 0.0000 0.0000 'International Tables Vol C Tables 4.2.6.8 and 6.1.1.4'
N N 0.0061 0.0033 'International Tables Vol C Tables 4.2.6.8 and 6.1.1.4'
O O 0.0106 0.0060 'International Tables Vol C Tables 4.2.6.8 and 6.1.1.4'
Co Co 0.3494 0.9721 'International Tables Vol C Tables 4.2.6.8 and 6.1.1.4'

loop_
_geom_angle_atom_site_label_1
_geom_angle_atom_site_label_2
_geom_angle_atom_site_label_3
_geom_angle
_geom_angle_site_symmetry_1
_geom_angle_site_symmetry_3
O1 Co1 O1 105.45(12) 3_655 .
O1 Co1 N1 94.83(8) 3_655 3_655
O1 Co1 N1 128.37(9) . 3_655
O1 Co1 N1 128.37(9) 3_655 .
O1 Co1 N1 94.83(8) . .
N1 Co1 N1 108.81(12) 3_655 .
C1 O1 Co1 127.15(18) . .
C7 N1 C8 117.5(2) . .
C7 N1 Co1 121.88(18) . .
C8 N1 Co1 119.83(17) . .
O1 C1 C2 118.1(3) . .
O1 C1 C6 124.2(2) . .
C2 C1 C6 117.7(3) . .
C3 C2 C1 121.7(3) . .
C3 C2 H2 122(2) . .
C1 C2 H2 117(2) . .
C2 C3 C4 121.3(3) . .
C2 C3 H3 116(2) . .
C4 C3 H3 122(2) . .
C5 C4 C3 118.6(3) . .
C5 C4 H4 120(2) . .
C3 C4 H4 122(2) . .
C4 C5 C6 121.9(3) . .
C4 C5 H5 121.6(19) . .
C6 C5 H5 116.5(19) . .
C1 C6 C5 118.8(2) . .
C1 C6 C7 124.2(2) . .
C5 C6 C7 116.9(2) . .
N1 C7 C6 126.7(2) . .
N1 C7 H7 115.9(18) . .
C6 C7 H7 117.3(18) . .
C9 C8 C13 120.4(2) . .
C9 C8 N1 119.1(2) . .
C13 C8 N1 120.3(2) . .
C10 C9 C8 120.1(3) . .
C10 C9 H9 119(2) . .
C8 C9 H9 121(2) . .
C11 C10 C9 120.3(3) . .
C11 C10 H10 121(2) . .
C9 C10 H10 119(2) . .
C12 C11 C10 119.6(3) . .
C12 C11 H11 120(2) . .
C10 C11 H11 121(2) . .
C11 C12 C13 121.8(3) . .
C11 C12 H12 119(2) . .
C13 C12 H12 119(2) . .
C12 C13 C8 117.8(3) . .
C12 C13 C14 119.5(2) . .
C8 C13 C14 122.7(2) . .
C19 C14 C15 118.5(3) . .
C19 C14 C13 121.5(2) . .
C15 C14 C13 119.9(2) . .
C16 C15 C14 120.5(3) . .
C16 C15 H15 120(2) . .
C14 C15 H15 119(2) . .
C17 C16 C15 120.2(3) . .
C17 C16 H16 124(2) . .
C15 C16 H16 116(2) . .
C16 C17 C18 120.0(3) . .
C16 C17 H17 120(2) . .
C18 C17 H17 120(2) . .
C19 C18 C17 119.9(3) . .
C19 C18 H18 118(2) . .
C17 C18 H18 122(2) . .
C18 C19 C14 120.9(3) . .
C18 C19 H19 118(2) . .
C14 C19 H19 121(2) . .

loop_
_geom_bond_atom_site_label_1
_geom_bond_atom_site_label_2
_geom_bond_distance
_geom_bond_site_symmetry_2
Co1 O1 1.8951(19) 3_655
Co1 O1 1.8951(19) .
Co1 N1 2.010(2) 3_655
Co1 N1 2.010(2) .
O1 C1 1.305(3) .
N1 C7 1.301(3) .
N1 C8 1.437(3) .
C1 C2 1.415(4) .
C1 C6 1.423(4) .
C2 C3 1.364(4) .
C2 H2 0.86(4) .
C3 C4 1.399(5) .
C3 H3 0.88(4) .
C4 C5 1.371(4) .
C4 H4 0.95(4) .
C5 C6 1.424(4) .
C5 H5 0.91(3) .
C6 C7 1.437(4) .
C7 H7 0.96(3) .
C8 C9 1.396(4) .
C8 C13 1.402(4) .
C9 C10 1.386(4) .
C9 H9 0.94(3) .
C10 C11 1.381(5) .
C10 H10 0.87(3) .
C11 C12 1.381(4) .
C11 H11 0.88(3) .
C12 C13 1.400(4) .
C12 H12 0.92(3) .
C13 C14 1.493(4) .
C14 C19 1.397(4) .
C14 C15 1.401(4) .
C15 C16 1.386(4) .
C15 H15 0.97(3) .
C16 C17 1.384(5) .
C16 H16 0.92(4) .
C17 C18 1.390(4) .
C17 H17 0.91(3) .
C18 C19 1.382(4) .
C18 H18 0.90(4) .
C19 H19 0.88(4) .
